data_7027206
loop_
_publ_author_name
'Barrado, Georgina'
'Doerrer, Linda'
'Green, Malcolm L. H.'
'Leech, Michael A.'

_publ_contact_author
;
Linda H. Doerrer
Inorganic Chemistry Laboratory
South Parks Road
OXFORD OX1 3QR
;
_publ_section_title
;
 Adducts of the Lewis acid [B(C6F5)3] with transition metal oxo compounds
;
_journal_issue 7
_journal_name_full 'Journal of the Chemical Society, Dalton Transactions'
_journal_page_first 1061
_journal_paper_doi 10.1039/a809519a
_journal_year 1999
_chemical_compound_source
;
?
;
_chemical_formula_moiety ' C78 H56 W1 F45 O4 N2 B3 '
_chemical_formula_sum 'C78 H56 B3 F45 N2 O4 W'
_chemical_formula_weight 2156.51
_chemical_name_systematic
;
 ?
;
_space_group_IT_number 14
_symmetry_cell_setting monoclinic
_symmetry_space_group_name_Hall '-P 2ybc'
_symmetry_space_group_name_H-M 'P 1 21/c 1'
_atom_sites_solution_hydrogens geom
_atom_sites_solution_primary direct
_audit_creation_date 97-07-04
_audit_creation_method CRYSTALS
_cell_angle_alpha 90
_cell_angle_beta 92.731(2)
_cell_angle_gamma 90
_cell_formula_units_Z 4
_cell_length_a 16.157(1)
_cell_length_b 21.204(1)
_cell_length_c 23.912(1)
_cell_measurement_reflns_used 58107
_cell_measurement_temperature 100
_cell_measurement_theta_max 26.69
_cell_measurement_theta_min 1.28
_cell_volume 8182.8(7)
_computing_cell_refinement 'DENZO (Otwinowski & Minor, 1996)'
_computing_data_collection 'DIP2000 software (Enraf-Nonius)'
_computing_data_reduction
;
DENZO (Otwinowski & Minor, 1996)
;
_computing_molecular_graphics
;
CAMERON (Watkin, Prout & Pearce,  1996)
;
_computing_publication_material
;
CRYSTALS Issue 10 (Watkin, Prout, Carruthers & Betteridge, 1996)
;
_computing_structure_refinement
;
CRYSTALS Issue 10 (Watkin, Prout, Carruthers & Betteridge, 1996)
;
_computing_structure_solution 'SIR92 (Giacovazzo et al, 1992)'
_diffrn_ambient_temperature 100
_diffrn_measurement_device '  Enraf-nonius DIP2020 '
_diffrn_measurement_method \w
_diffrn_radiation_monochromator graphite
_diffrn_radiation_type 'Mo K\a'
_diffrn_radiation_wavelength 0.71069
_diffrn_reflns_av_R_equivalents 0.03
_diffrn_reflns_limit_h_max 19
_diffrn_reflns_limit_h_min -19
_diffrn_reflns_limit_k_max 26
_diffrn_reflns_limit_k_min -26
_diffrn_reflns_limit_l_max 30
_diffrn_reflns_limit_l_min -30
_diffrn_reflns_number 58107
_diffrn_reflns_theta_max 26.69
_diffrn_reflns_theta_min 1.28
_diffrn_standards_decay_% 0.00
_exptl_absorpt_coefficient_mu 1.59
_exptl_absorpt_correction_T_max 1.00
_exptl_absorpt_correction_T_min 0.84
_exptl_absorpt_correction_type multi-scan
_exptl_crystal_colour ' colourless '
_exptl_crystal_density_diffrn 1.75
_exptl_crystal_density_meas ?
_exptl_crystal_description ' block '
_exptl_crystal_F_000 4253.09
_exptl_crystal_size_max 0.32
_exptl_crystal_size_mid 0.23
_exptl_crystal_size_min 0.21
_refine_diff_density_max 0.98
_refine_diff_density_min -0.42
_refine_ls_extinction_method None
_refine_ls_goodness_of_fit_obs 1.0941
_refine_ls_hydrogen_treatment noref
_refine_ls_matrix_type full
_refine_ls_number_parameters 1198
_refine_ls_number_reflns 14377
_refine_ls_R_factor_obs 0.0303
_refine_ls_shift/esd_max 0.004452
_refine_ls_structure_factor_coef F
_refine_ls_weighting_scheme
;
 Chebychev polynomial (Carruthers & Watkin, 1979)
;
_refine_ls_wR_factor_obs 0.0301
_reflns_limit_h_max 19
_reflns_limit_h_min -19
_reflns_limit_k_max 26
_reflns_limit_k_min 0
_reflns_limit_l_max 30
_reflns_limit_l_min 0
_reflns_number_observed 14377
_reflns_number_total 16848
_reflns_observed_criterion >3.00\s(I)
_cod_data_source_file 809519asup1.cif
_cod_data_source_block CRYSTALS_cif
_cod_depositor_comments
;
The following automatic conversions were performed:

'_symmetry_cell_setting' value 'Monoclinic ' changed to 'monoclinic'
according to /home/saulius/struct/CIF-dictionaries/cif_core.dic
dictionary named 'cif_core.dic' version 2.4.2 from 2011-04-26.

Automatic conversion script
Id: cif_fix_values 1891 2012-01-12 08:04:46Z andrius 

The following automatic conversions were performed:

'_exptl_crystal_density_meas' value 'none' was changed to '?' - the
value is perceived as not measured.

Automatic conversion script
Id: cif_fix_values 3008 2015-01-20 13:52:24Z robertas 

The following automatic conversions were performed:

'_atom_sites_solution_primary' value 'Direct_Methods' was changed to
'direct'.

'_atom_sites_solution_hydrogens' value 'Geometric' was changed to
'geom'.

Automatic conversion script
Id: cif_fix_values 6452 2018-10-05 10:23:21Z andrius 
;
_cod_original_cell_volume 8182.78
_cod_original_sg_symbol_H-M 'P 1 21/c 1 '
_cod_original_formula_sum ' C78 H56 W1 F45 O4 N2 B3 '
_cod_database_code 7027206

loop_
_symmetry_equiv_pos_as_xyz
x,y,z
-x,-y,-z
-x,y+1/2,-z+1/2
x,-y+1/2,z+1/2

loop_
_atom_site_aniso_label
_atom_site_aniso_U_11
_atom_site_aniso_U_22
_atom_site_aniso_U_33
_atom_site_aniso_U_23
_atom_site_aniso_U_13
_atom_site_aniso_U_12
W1 0.01115(5) 0.01021(5) 0.01130(5) -0.00012(3) 0.00095(3) 0.00099(3)
F111 0.0217(7) 0.0324(8) 0.0173(7) 0.0011(6) 0.0024(5) 0.0030(6)
F112 0.038(1) 0.042(1) 0.0231(8) -0.0055(7) 0.0145(7) -0.0006(7)
F113 0.0232(9) 0.041(1) 0.049(1) -0.0151(8) 0.0213(7) -0.0029(7)
F114 0.0128(7) 0.0269(8) 0.050(1) -0.0029(7) 0.0030(7) 0.0031(6)
F115 0.0158(7) 0.0220(7) 0.0263(7) 0.0063(6) -0.0022(5) 0.0011(5)
F121 0.0281(8) 0.0350(8) 0.0203(7) 0.0081(6) -0.0090(6) -0.0064(7)
F122 0.035(1) 0.050(1) 0.0280(9) 0.0217(8) -0.0057(7) 0.0032(8)
F123 0.057(1) 0.0269(9) 0.053(1) 0.0268(8) 0.0052(9) 0.0046(8)
F124 0.047(1) 0.0151(7) 0.051(1) 0.0028(7) 0.0058(8) -0.0001(7)
F125 0.0315(8) 0.0186(7) 0.0230(7) -0.0014(6) 0.0014(6) 0.0048(6)
F131 0.0162(7) 0.0292(8) 0.0223(7) -0.0014(6) 0.0060(5) -0.0059(6)
F132 0.0228(8) 0.0371(9) 0.0238(8) -0.0059(6) 0.0114(6) -0.0008(6)
F133 0.0321(8) 0.0232(8) 0.0217(7) -0.0055(6) 0.0045(6) 0.0027(6)
F134 0.0243(8) 0.0181(7) 0.0247(7) -0.0007(6) 0.0028(6) -0.0054(6)
F135 0.0171(7) 0.0195(7) 0.0246(7) -0.0003(6) 0.0082(5) -0.0022(5)
F211 0.0165(8) 0.043(1) 0.082(1) 0.035(1) 0.0146(8) 0.0095(7)
F212 0.037(1) 0.042(1) 0.104(2) 0.041(1) 0.025(1) 0.0237(9)
F213 0.050(1) 0.0183(8) 0.049(1) 0.0115(7) 0.0187(9) 0.0038(7)
F214 0.0261(8) 0.0324(8) 0.0365(9) 0.0062(7) 0.0104(7) -0.0091(7)
F215 0.0150(7) 0.0328(8) 0.0356(9) 0.0109(7) 0.0071(6) 0.0043(6)
F221 0.0216(8) 0.0311(8) 0.0279(8) -0.0129(6) 0.0006(6) 0.0040(6)
F222 0.0302(9) 0.056(1) 0.0193(8) -0.0139(7) 0.0004(6) -0.0076(8)
F223 0.0238(8) 0.055(1) 0.0214(8) 0.0083(7) -0.0084(6) -0.0072(7)
F224 0.0208(8) 0.0346(9) 0.0370(9) 0.0042(7) -0.0081(6) 0.0089(6)
F225 0.0203(7) 0.0335(8) 0.0249(8) -0.0095(6) -0.0021(6) 0.0086(6)
F231 0.0348(9) 0.0205(7) 0.0186(7) 0.0003(6) -0.0058(6) 0.0013(6)
F232 0.0347(9) 0.0359(9) 0.0183(7) -0.0066(6) -0.0041(6) -0.0046(7)
F233 0.0315(9) 0.0282(8) 0.0347(9) -0.0171(7) 0.0044(7) -0.0058(7)
F234 0.044(1) 0.0160(7) 0.042(1) -0.0026(7) 0.0062(8) -0.0004(7)
F235 0.0376(9) 0.0193(7) 0.0220(7) 0.0044(6) 0.0024(6) -0.0008(6)
F311 0.0301(8) 0.0265(8) 0.0162(7) 0.0010(6) -0.0003(6) -0.0014(6)
F312 0.047(1) 0.0287(8) 0.0263(8) -0.0038(7) 0.0194(7) -0.0078(7)
F313 0.0254(9) 0.0303(9) 0.061(1) -0.0067(8) 0.0243(8) -0.0056(7)
F314 0.0158(8) 0.0334(9) 0.055(1) 0.0037(8) -0.0047(7) -0.0011(6)
F315 0.0210(8) 0.0296(8) 0.0224(7) 0.0032(6) -0.0043(6) -0.0024(6)
F321 0.0236(8) 0.0222(7) 0.0307(8) -0.0084(6) -0.0014(6) 0.0030(6)
F322 0.043(1) 0.0348(9) 0.038(1) -0.0182(8) -0.0071(8) -0.0050(8)
F323 0.0299(9) 0.044(1) 0.039(1) -0.0051(8) -0.0147(7) -0.0137(8)
F324 0.0148(8) 0.044(1) 0.042(1) 0.0003(8) -0.0053(6) 0.0004(7)
F325 0.0172(7) 0.0330(9) 0.0289(8) -0.0071(6) 0.0010(6) 0.0042(6)
F331 0.0342(8) 0.0196(7) 0.0160(7) 0.0043(5) 0.0020(6) 0.0012(6)
F332 0.054(1) 0.0152(7) 0.0373(9) 0.0011(7) 0.0032(8) 0.0046(7)
F333 0.045(1) 0.0260(8) 0.0352(9) -0.0157(7) 0.0043(8) 0.0013(7)
F334 0.041(1) 0.042(1) 0.0154(7) -0.0086(7) -0.0018(6) 0.0014(7)
F335 0.0328(8) 0.0271(8) 0.0155(7) 0.0042(6) -0.0013(6) 0.0048(6)
O1 0.0220(9) 0.0185(8) 0.0224(9) -0.0087(7) 0.0022(7) 0.0005(7)
O101 0.0139(8) 0.0163(8) 0.0164(7) 0.0000(6) 0.0009(6) 0.0020(6)
O201 0.0145(8) 0.0188(8) 0.0167(8) -0.0005(6) 0.0012(6) 0.0008(6)
O301 0.0177(8) 0.0159(8) 0.0177(8) 0.0049(6) -0.0002(6) 0.0011(6)
N1 0.019(1) 0.017(1) 0.018(1) -0.0009(8) 0.0018(8) -0.0011(8)
N2 0.0133(9) 0.0117(9) 0.0132(9) 0.0004(7) 0.0003(7) 0.0028(7)
C1 0.021(1) 0.014(1) 0.020(1) -0.0002(9) 0.0013(9) 0.0024(9)
C2 0.019(1) 0.017(1) 0.026(1) 0.000(1) 0.0002(9) -0.0029(9)
C3 0.028(1) 0.019(1) 0.028(1) -0.004(1) 0.005(1) -0.004(1)
C4 0.021(1) 0.021(1) 0.016(1) -0.0008(9) 0.0020(9) -0.0020(9)
C5 0.039(2) 0.021(1) 0.025(1) -0.003(1) 0.006(1) -0.004(1)
C6 0.046(2) 0.020(1) 0.026(1) 0.003(1) 0.009(1) 0.000(1)
C7 0.018(1) 0.018(1) 0.023(1) -0.0000(9) 0.0037(9) 0.0027(9)
C8 0.029(1) 0.025(1) 0.028(1) 0.000(1) 0.009(1) -0.001(1)
C9 0.029(2) 0.037(2) 0.044(2) 0.000(1) 0.013(1) -0.007(1)
C10 0.019(1) 0.022(1) 0.017(1) -0.0038(9) 0.0001(9) -0.0045(9)
C11 0.020(1) 0.033(1) 0.022(1) -0.005(1) 0.002(1) -0.004(1)
C12 0.024(1) 0.034(2) 0.027(1) -0.005(1) -0.003(1) -0.005(1)
C13 0.016(1) 0.017(1) 0.016(1) 0.0008(8) 0.0031(8) -0.0002(8)
C14 0.016(1) 0.019(1) 0.023(1) 0.0004(9) 0.0002(9) -0.0022(9)
C15 0.035(2) 0.029(1) 0.034(1) -0.001(1) 0.001(1) -0.014(1)
C16 0.016(1) 0.013(1) 0.018(1) -0.0011(8) -0.0019(8) 0.0034(8)
C17 0.020(1) 0.019(1) 0.034(1) 0.007(1) 0.001(1) 0.0010(9)
C18 0.024(1) 0.017(1) 0.035(1) 0.006(1) -0.002(1) 0.002(1)
C19 0.013(1) 0.017(1) 0.016(1) -0.0004(9) -0.0029(8) 0.0030(8)
C20 0.023(1) 0.025(1) 0.018(1) -0.0046(9) -0.0035(9) 0.004(1)
C21 0.027(1) 0.019(1) 0.020(1) -0.0024(9) -0.008(1) 0.0029(9)
C22 0.015(1) 0.017(1) 0.015(1) -0.0028(8) 0.0040(8) 0.0031(8)
C23 0.021(1) 0.015(1) 0.021(1) -0.0009(9) 0.0021(9) 0.0054(9)
C24 0.028(1) 0.023(1) 0.027(1) -0.003(1) 0.009(1) 0.006(1)
C110 0.015(1) 0.010(1) 0.023(1) 0.0023(9) 0.0043(9) 0.0019(8)
C111 0.016(1) 0.017(1) 0.024(1) 0.0012(9) 0.0047(9) -0.0002(9)
C112 0.029(1) 0.019(1) 0.024(1) -0.004(1) 0.010(1) -0.002(1)
C113 0.020(1) 0.020(1) 0.038(2) -0.006(1) 0.017(1) -0.001(1)
C114 0.014(1) 0.015(1) 0.039(1) -0.001(1) 0.005(1) 0.0008(9)
C115 0.017(1) 0.011(1) 0.025(1) 0.0023(9) 0.0026(9) 0.0000(8)
C120 0.010(1) 0.019(1) 0.024(1) 0.0051(9) 0.0032(9) 0.0020(8)
C121 0.013(1) 0.024(1) 0.026(1) 0.006(1) -0.0014(9) 0.0005(9)
C122 0.016(1) 0.038(2) 0.026(1) 0.016(1) 0.001(1) 0.007(1)
C123 0.026(1) 0.022(1) 0.043(2) 0.018(1) 0.006(1) 0.007(1)
C124 0.023(1) 0.020(1) 0.039(2) 0.004(1) 0.004(1) 0.005(1)
C125 0.015(1) 0.020(1) 0.027(1) 0.005(1) 0.0027(9) 0.0041(9)
C130 0.018(1) 0.019(1) 0.011(1) 0.0051(8) -0.0014(8) 0.0018(9)
C131 0.013(1) 0.022(1) 0.018(1) 0.0053(9) -0.0009(8) -0.0015(9)
C132 0.018(1) 0.029(1) 0.015(1) 0.0005(9) 0.0037(9) 0.003(1)
C133 0.025(1) 0.021(1) 0.013(1) -0.0021(9) 0.0001(9) 0.004(1)
C134 0.018(1) 0.018(1) 0.017(1) 0.0046(9) -0.0029(8) -0.0011(9)
C135 0.012(1) 0.021(1) 0.016(1) 0.0027(9) 0.0024(8) 0.0023(8)
C210 0.016(1) 0.016(1) 0.016(1) -0.0016(8) 0.0014(8) 0.0007(8)
C211 0.018(1) 0.023(1) 0.036(1) 0.005(1) 0.007(1) 0.001(1)
C212 0.028(1) 0.023(1) 0.044(2) 0.010(1) 0.010(1) 0.011(1)
C213 0.035(1) 0.015(1) 0.027(1) 0.003(1) 0.010(1) 0.000(1)
C214 0.022(1) 0.021(1) 0.019(1) -0.0039(9) 0.0049(9) -0.0057(9)
C215 0.017(1) 0.021(1) 0.016(1) -0.0035(9) 0.0010(8) -0.0014(9)
C220 0.015(1) 0.018(1) 0.016(1) 0.0017(9) 0.0011(8) -0.0041(8)
C221 0.014(1) 0.022(1) 0.020(1) 0.0002(9) 0.0033(9) -0.0020(9)
C222 0.022(1) 0.032(1) 0.015(1) -0.003(1) 0.0023(9) -0.009(1)
C223 0.019(1) 0.035(1) 0.017(1) 0.009(1) -0.0052(9) -0.009(1)
C224 0.016(1) 0.025(1) 0.026(1) 0.006(1) -0.0018(9) 0.0015(9)
C225 0.019(1) 0.022(1) 0.019(1) -0.0007(9) 0.0008(9) -0.0016(9)
C230 0.011(1) 0.018(1) 0.022(1) -0.0039(9) 0.0008(8) 0.0003(8)
C231 0.015(1) 0.018(1) 0.019(1) -0.0010(9) -0.0032(8) 0.0008(9)
C232 0.015(1) 0.031(1) 0.019(1) -0.004(1) 0.0002(9) -0.003(1)
C233 0.017(1) 0.023(1) 0.029(1) -0.011(1) 0.004(1) -0.0025(9)
C234 0.019(1) 0.014(1) 0.034(1) -0.002(1) 0.007(1) 0.0006(9)
C235 0.017(1) 0.019(1) 0.023(1) -0.0002(9) 0.0032(9) -0.0021(9)
C310 0.016(1) 0.012(1) 0.019(1) -0.0021(8) 0.0031(8) 0.0009(8)
C311 0.023(1) 0.014(1) 0.021(1) -0.0024(9) 0.0050(9) -0.0032(9)
C312 0.034(1) 0.012(1) 0.025(1) -0.0040(9) 0.013(1) -0.004(1)
C313 0.020(1) 0.014(1) 0.045(2) -0.006(1) 0.016(1) -0.0020(9)
C314 0.015(1) 0.017(1) 0.041(2) -0.002(1) -0.001(1) -0.0015(9)
C315 0.021(1) 0.017(1) 0.022(1) -0.0012(9) 0.0025(9) -0.0010(9)
C320 0.021(1) 0.016(1) 0.013(1) 0.0040(8) 0.0009(8) -0.0009(9)
C321 0.021(1) 0.016(1) 0.024(1) 0.0012(9) 0.0002(9) 0.0011(9)
C322 0.031(1) 0.023(1) 0.024(1) -0.004(1) -0.004(1) -0.005(1)
C323 0.024(1) 0.028(1) 0.028(1) 0.002(1) -0.009(1) -0.008(1)
C324 0.013(1) 0.029(1) 0.029(1) 0.006(1) -0.0027(9) -0.0039(9)
C325 0.021(1) 0.017(1) 0.019(1) 0.0024(9) 0.0004(9) 0.0012(9)
C330 0.012(1) 0.020(1) 0.017(1) 0.0011(9) 0.0012(8) -0.0017(8)
C331 0.020(1) 0.018(1) 0.018(1) 0.0044(9) 0.0025(9) -0.0007(9)
C332 0.025(1) 0.017(1) 0.028(1) -0.000(1) 0.002(1) -0.0020(9)
C333 0.027(1) 0.023(1) 0.027(1) -0.009(1) 0.005(1) -0.004(1)
C334 0.024(1) 0.029(1) 0.017(1) -0.006(1) 0.0004(9) -0.002(1)
C335 0.018(1) 0.024(1) 0.015(1) 0.0026(9) 0.0018(9) 0.0002(9)
B101 0.010(1) 0.019(1) 0.017(1) 0.005(1) 0.0016(9) -0.0015(9)
B201 0.013(1) 0.014(1) 0.016(1) -0.0009(9) -0.0000(9) -0.0006(9)
B301 0.015(1) 0.017(1) 0.015(1) 0.002(1) 0.0011(9) -0.0001(9)

loop_
_atom_site_label
_atom_site_fract_x
_atom_site_fract_y
_atom_site_fract_z
_atom_site_U_iso_or_equiv
_atom_site_occupancy
_atom_site_thermal_displace_type
W1 0.251598(5) 0.168204(4) 0.223820(3) 0.0109 1.0000 Uani
F111 0.08706(9) 0.16785(7) 0.27284(6) 0.0237 1.0000 Uani
F112 -0.0409(1) 0.18508(9) 0.33463(7) 0.0341 1.0000 Uani
F113 -0.1945(1) 0.20757(9) 0.28707(8) 0.0370 1.0000 Uani
F114 -0.21732(9) 0.20540(8) 0.17315(7) 0.0300 1.0000 Uani
F115 -0.08966(9) 0.18129(7) 0.10925(6) 0.0215 1.0000 Uani
F121 0.0305(1) 0.19010(8) 0.01949(6) 0.0281 1.0000 Uani
F122 0.0369(1) 0.30024(9) -0.03319(7) 0.0379 1.0000 Uani
F123 0.0935(1) 0.40508(9) 0.02128(9) 0.0458 1.0000 Uani
F124 0.1371(1) 0.39842(7) 0.13342(8) 0.0378 1.0000 Uani
F125 0.1262(1) 0.29053(7) 0.18731(6) 0.0244 1.0000 Uani
F131 0.20654(9) 0.14003(7) 0.06661(6) 0.0224 1.0000 Uani
F132 0.22262(9) 0.03632(8) 0.00510(6) 0.0276 1.0000 Uani
F133 0.1081(1) -0.05752(7) 0.00804(6) 0.0255 1.0000 Uani
F134 -0.02375(9) -0.04489(7) 0.07408(6) 0.0223 1.0000 Uani
F135 -0.03911(8) 0.05579(7) 0.13800(6) 0.0202 1.0000 Uani
F211 0.2875(1) 0.27691(9) 0.1379(1) 0.0466 1.0000 Uani
F212 0.3013(1) 0.3868(1) 0.0876(1) 0.0604 1.0000 Uani
F213 0.4501(1) 0.42841(8) 0.05365(8) 0.0385 1.0000 Uani
F214 0.5873(1) 0.35587(8) 0.07380(7) 0.0314 1.0000 Uani
F215 0.57533(9) 0.24371(8) 0.12284(7) 0.0276 1.0000 Uani
F221 0.42610(9) 0.24410(8) 0.27009(6) 0.0269 1.0000 Uani
F222 0.5365(1) 0.23189(9) 0.35554(7) 0.0350 1.0000 Uani
F223 0.6734(1) 0.15877(9) 0.34590(7) 0.0337 1.0000 Uani
F224 0.6982(1) 0.09885(8) 0.24735(7) 0.0311 1.0000 Uani
F225 0.59023(9) 0.11108(8) 0.16110(6) 0.0263 1.0000 Uani
F231 0.4097(1) 0.19563(7) 0.03361(6) 0.0249 1.0000 Uani
F232 0.3997(1) 0.10066(8) -0.03757(6) 0.0298 1.0000 Uani
F233 0.4094(1) -0.02033(8) -0.00137(7) 0.0314 1.0000 Uani
F234 0.4339(1) -0.04471(7) 0.11051(8) 0.0337 1.0000 Uani
F235 0.4391(1) 0.05006(7) 0.18412(6) 0.0263 1.0000 Uani
F311 0.22297(9) 0.00490(7) 0.41914(6) 0.0243 1.0000 Uani
F312 0.0717(1) -0.00617(8) 0.45755(7) 0.0334 1.0000 Uani
F313 -0.0646(1) 0.01309(8) 0.38881(8) 0.0381 1.0000 Uani
F314 -0.0471(1) 0.03047(8) 0.27709(8) 0.0348 1.0000 Uani
F315 0.10338(9) 0.03851(7) 0.23671(6) 0.0245 1.0000 Uani
F321 0.25807(9) 0.12909(7) 0.38761(7) 0.0256 1.0000 Uani
F322 0.3852(1) 0.16723(8) 0.45473(8) 0.0390 1.0000 Uani
F323 0.5389(1) 0.11777(9) 0.44393(8) 0.0383 1.0000 Uani
F324 0.56271(9) 0.02971(9) 0.36329(7) 0.0338 1.0000 Uani
F325 0.43763(9) -0.01181(8) 0.29883(6) 0.0264 1.0000 Uani
F331 0.3019(1) -0.08545(7) 0.33616(6) 0.0233 1.0000 Uani
F332 0.3197(1) -0.19029(7) 0.27564(7) 0.0354 1.0000 Uani
F333 0.2998(1) -0.18585(8) 0.16162(7) 0.0352 1.0000 Uani
F334 0.2614(1) -0.07405(8) 0.11036(6) 0.0327 1.0000 Uani
F335 0.2486(1) 0.03078(7) 0.16919(6) 0.0252 1.0000 Uani
O1 0.2466(1) 0.23201(8) 0.26764(7) 0.0210 1.0000 Uani
O101 0.1639(1) 0.16753(7) 0.17535(7) 0.0155 1.0000 Uani
O201 0.3459(1) 0.17317(8) 0.18820(7) 0.0167 1.0000 Uani
O301 0.2519(1) 0.09783(8) 0.26465(7) 0.0171 1.0000 Uani
N1 0.2181(1) 0.3985(1) 0.33331(8) 0.0180 1.0000 Uani
N2 0.2210(1) 0.70311(9) 0.00787(8) 0.0128 1.0000 Uani
C1 0.2083(2) 0.4693(1) 0.3437(1) 0.0183 1.0000 Uani
C2 0.2802(1) 0.5010(1) 0.3763(1) 0.0207 1.0000 Uani
C3 0.2523(2) 0.5664(1) 0.3938(1) 0.0248 1.0000 Uani
C4 0.2129(2) 0.3651(1) 0.3896(1) 0.0193 1.0000 Uani
C5 0.2098(2) 0.2936(1) 0.3883(1) 0.0283 1.0000 Uani
C6 0.2190(2) 0.2696(1) 0.4481(1) 0.0305 1.0000 Uani
C7 0.3016(1) 0.3835(1) 0.3097(1) 0.0196 1.0000 Uani
C8 0.3202(2) 0.4164(1) 0.2552(1) 0.0272 1.0000 Uani
C9 0.4107(2) 0.4066(2) 0.2430(1) 0.0363 1.0000 Uani
C10 0.1500(2) 0.3766(1) 0.2917(1) 0.0196 1.0000 Uani
C11 0.0622(2) 0.3873(1) 0.3100(1) 0.0249 1.0000 Uani
C12 -0.0003(2) 0.3649(1) 0.2642(1) 0.0284 1.0000 Uani
C13 0.2854(1) 0.7485(1) -0.0129(1) 0.0160 1.0000 Uani
C14 0.3549(1) 0.7652(1) 0.0296(1) 0.0195 1.0000 Uani
C15 0.3967(2) 0.8260(1) 0.0119(1) 0.0325 1.0000 Uani
C16 0.2631(1) 0.6414(1) 0.0253(1) 0.0157 1.0000 Uani
C17 0.2057(2) 0.5903(1) 0.0450(1) 0.0243 1.0000 Uani
C18 0.2553(2) 0.5310(1) 0.0597(1) 0.0257 1.0000 Uani
C19 0.1555(1) 0.6923(1) -0.0388(1) 0.0156 1.0000 Uani
C20 0.1856(2) 0.6601(1) -0.0909(1) 0.0221 1.0000 Uani
C21 0.1127(2) 0.6499(1) -0.1329(1) 0.0221 1.0000 Uani
C22 0.1785(1) 0.7306(1) 0.05799(9) 0.0154 1.0000 Uani
C23 0.1531(2) 0.7995(1) 0.0528(1) 0.0189 1.0000 Uani
C24 0.1007(2) 0.8169(1) 0.1020(1) 0.0256 1.0000 Uani
C110 0.0060(1) 0.1739(1) 0.1868(1) 0.0158 1.0000 Uani
C111 0.0133(1) 0.1756(1) 0.2447(1) 0.0186 1.0000 Uani
C112 -0.0532(2) 0.1852(1) 0.2788(1) 0.0239 1.0000 Uani
C113 -0.1304(2) 0.1958(1) 0.2547(1) 0.0255 1.0000 Uani
C114 -0.1421(2) 0.1945(1) 0.1975(1) 0.0226 1.0000 Uani
C115 -0.0745(1) 0.1829(1) 0.1654(1) 0.0175 1.0000 Uani
C120 0.0807(1) 0.2335(1) 0.1062(1) 0.0178 1.0000 Uani
C121 0.0578(1) 0.2402(1) 0.0498(1) 0.0210 1.0000 Uani
C122 0.0612(2) 0.2970(1) 0.0215(1) 0.0268 1.0000 Uani
C123 0.0892(2) 0.3505(1) 0.0488(1) 0.0303 1.0000 Uani
C124 0.1115(2) 0.3469(1) 0.1049(1) 0.0271 1.0000 Uani
C125 0.1058(1) 0.2900(1) 0.1318(1) 0.0205 1.0000 Uani
C130 0.0828(1) 0.1042(1) 0.10548(9) 0.0161 1.0000 Uani
C131 0.1480(1) 0.0949(1) 0.0706(1) 0.0177 1.0000 Uani
C132 0.1575(2) 0.0418(1) 0.0382(1) 0.0205 1.0000 Uani
C133 0.1006(2) -0.0058(1) 0.03960(9) 0.0198 1.0000 Uani
C134 0.0340(1) 0.0006(1) 0.0735(1) 0.0179 1.0000 Uani
C135 0.0271(1) 0.0545(1) 0.10533(9) 0.0161 1.0000 Uani
C210 0.4314(1) 0.2546(1) 0.1347(1) 0.0162 1.0000 Uani
C211 0.3643(2) 0.2941(1) 0.1237(1) 0.0256 1.0000 Uani
C212 0.3692(2) 0.3518(1) 0.0972(1) 0.0314 1.0000 Uani
C213 0.4442(2) 0.3731(1) 0.0803(1) 0.0256 1.0000 Uani
C214 0.5135(2) 0.3363(1) 0.0907(1) 0.0206 1.0000 Uani
C215 0.5055(1) 0.2788(1) 0.1169(1) 0.0181 1.0000 Uani
C220 0.5003(1) 0.1762(1) 0.2115(1) 0.0165 1.0000 Uani
C221 0.4923(1) 0.2067(1) 0.2624(1) 0.0187 1.0000 Uani
C222 0.5490(2) 0.2018(1) 0.3073(1) 0.0232 1.0000 Uani
C223 0.6182(2) 0.1650(1) 0.3024(1) 0.0238 1.0000 Uani
C224 0.6304(2) 0.1347(1) 0.2527(1) 0.0227 1.0000 Uani
C225 0.5725(2) 0.1414(1) 0.2086(1) 0.0199 1.0000 Uani
C230 0.4273(1) 0.1280(1) 0.1131(1) 0.0171 1.0000 Uani
C231 0.4160(1) 0.1375(1) 0.0562(1) 0.0176 1.0000 Uani
C232 0.4101(2) 0.0882(1) 0.0176(1) 0.0218 1.0000 Uani
C233 0.4151(2) 0.0271(1) 0.0358(1) 0.0231 1.0000 Uani
C234 0.4264(2) 0.0151(1) 0.0924(1) 0.0223 1.0000 Uani
C235 0.4310(1) 0.0649(1) 0.1290(1) 0.0196 1.0000 Uani
C310 0.1713(1) 0.0264(1) 0.3263(1) 0.0159 1.0000 Uani
C311 0.1583(2) 0.0135(1) 0.3821(1) 0.0191 1.0000 Uani
C312 0.0802(2) 0.0082(1) 0.4033(1) 0.0231 1.0000 Uani
C313 0.0109(2) 0.0158(1) 0.3686(1) 0.0262 1.0000 Uani
C314 0.0198(2) 0.0254(1) 0.3122(1) 0.0245 1.0000 Uani
C315 0.0992(2) 0.0298(1) 0.2925(1) 0.0199 1.0000 Uani
C320 0.3395(1) 0.0544(1) 0.34116(9) 0.0164 1.0000 Uani
C321 0.3322(2) 0.1012(1) 0.3817(1) 0.0205 1.0000 Uani
C322 0.3969(2) 0.1227(1) 0.4163(1) 0.0260 1.0000 Uani
C323 0.4748(2) 0.0975(1) 0.4108(1) 0.0270 1.0000 Uani
C324 0.4866(2) 0.0528(1) 0.3707(1) 0.0238 1.0000 Uani
C325 0.4197(2) 0.0321(1) 0.3373(1) 0.0191 1.0000 Uani
C330 0.2746(1) -0.0219(1) 0.2564(1) 0.0164 1.0000 Uani
C331 0.2915(2) -0.0809(1) 0.2799(1) 0.0185 1.0000 Uani
C332 0.3010(2) -0.1354(1) 0.2499(1) 0.0234 1.0000 Uani
C333 0.2909(2) -0.1333(1) 0.1922(1) 0.0257 1.0000 Uani
C334 0.2724(2) -0.0766(1) 0.1667(1) 0.0234 1.0000 Uani
C335 0.2654(1) -0.0225(1) 0.1984(1) 0.0191 1.0000 Uani
B101 0.0823(2) 0.1684(1) 0.1437(1) 0.0152 1.0000 Uani
B201 0.4271(2) 0.1836(1) 0.1612(1) 0.0144 1.0000 Uani
B301 0.2610(2) 0.0382(1) 0.2979(1) 0.0153 1.0000 Uani
H11 0.1571 0.4754 0.3650 0.0201 1.0000 Uiso
H12 0.2012 0.4904 0.3064 0.0201 1.0000 Uiso
H21 0.2963 0.4753 0.4103 0.0210 1.0000 Uiso
H22 0.3288 0.5045 0.3521 0.0210 1.0000 Uiso
H31 0.2990 0.5879 0.4154 0.0250 1.0000 Uiso
H32 0.2039 0.5625 0.4181 0.0250 1.0000 Uiso
H33 0.2364 0.5918 0.3599 0.0250 1.0000 Uiso
H41 0.2623 0.3779 0.4134 0.0206 1.0000 Uiso
H42 0.1612 0.3802 0.4068 0.0206 1.0000 Uiso
H51 0.2563 0.2771 0.3664 0.0291 1.0000 Uiso
H52 0.1558 0.2792 0.3708 0.0291 1.0000 Uiso
H61 0.2173 0.2225 0.4482 0.0308 1.0000 Uiso
H62 0.2731 0.2843 0.4657 0.0308 1.0000 Uiso
H63 0.1726 0.2864 0.4701 0.0308 1.0000 Uiso
H71 0.3456 0.3958 0.3384 0.0209 1.0000 Uiso
H72 0.3038 0.3370 0.3031 0.0209 1.0000 Uiso
H81 0.3086 0.4625 0.2586 0.0288 1.0000 Uiso
H82 0.2843 0.3982 0.2239 0.0288 1.0000 Uiso
H91 0.4230 0.4281 0.2073 0.0369 1.0000 Uiso
H92 0.4465 0.4247 0.2744 0.0369 1.0000 Uiso
H93 0.4222 0.3604 0.2397 0.0369 1.0000 Uiso
H101 0.1563 0.4000 0.2559 0.0208 1.0000 Uiso
H102 0.1573 0.3305 0.2853 0.0208 1.0000 Uiso
H111 0.0536 0.4332 0.3170 0.0256 1.0000 Uiso
H112 0.0536 0.3629 0.3449 0.0256 1.0000 Uiso
H121 -0.0577 0.3722 0.2765 0.0289 1.0000 Uiso
H122 0.0080 0.3893 0.2290 0.0289 1.0000 Uiso
H123 0.0081 0.3191 0.2570 0.0289 1.0000 Uiso
H131 0.2566 0.7884 -0.0245 0.0171 1.0000 Uiso
H132 0.3107 0.7289 -0.0460 0.0171 1.0000 Uiso
H141 0.3317 0.7712 0.0672 0.0207 1.0000 Uiso
H142 0.3966 0.7302 0.0315 0.0207 1.0000 Uiso
H151 0.4424 0.8367 0.0398 0.0333 1.0000 Uiso
H152 0.3550 0.8607 0.0099 0.0333 1.0000 Uiso
H153 0.4199 0.8197 -0.0258 0.0333 1.0000 Uiso
H161 0.3046 0.6509 0.0565 0.0167 1.0000 Uiso
H162 0.2919 0.6248 -0.0076 0.0167 1.0000 Uiso
H171 0.1777 0.6054 0.0791 0.0249 1.0000 Uiso
H172 0.1629 0.5805 0.0148 0.0249 1.0000 Uiso
H181 0.2173 0.4976 0.0727 0.0254 1.0000 Uiso
H182 0.2980 0.5409 0.0901 0.0254 1.0000 Uiso
H183 0.2833 0.5160 0.0258 0.0254 1.0000 Uiso
H191 0.1320 0.7342 -0.0503 0.0161 1.0000 Uiso
H192 0.1109 0.6655 -0.0237 0.0161 1.0000 Uiso
H201 0.2280 0.6873 -0.1081 0.0228 1.0000 Uiso
H202 0.2108 0.6185 -0.0803 0.0228 1.0000 Uiso
H211 0.1327 0.6287 -0.1672 0.0229 1.0000 Uiso
H212 0.0874 0.6916 -0.1436 0.0229 1.0000 Uiso
H213 0.0702 0.6227 -0.1158 0.0229 1.0000 Uiso
H221 0.2172 0.7265 0.0916 0.0169 1.0000 Uiso
H222 0.1273 0.7053 0.0637 0.0169 1.0000 Uiso
H231 0.2037 0.8268 0.0531 0.0203 1.0000 Uiso
H232 0.1200 0.8062 0.0167 0.0203 1.0000 Uiso
H241 0.0838 0.8621 0.0987 0.0265 1.0000 Uiso
H242 0.1340 0.8102 0.1377 0.0265 1.0000 Uiso
H243 0.0502 0.7896 0.1013 0.0265 1.0000 Uiso

loop_
_atom_type_symbol
_atom_type_scat_dispersion_real
_atom_type_scat_dispersion_imag
_atom_type_scat_Cromer_Mann_a1
_atom_type_scat_Cromer_Mann_b1
_atom_type_scat_Cromer_Mann_a2
_atom_type_scat_Cromer_Mann_b2
_atom_type_scat_Cromer_Mann_a3
_atom_type_scat_Cromer_Mann_b3
_atom_type_scat_Cromer_Mann_a4
_atom_type_scat_Cromer_Mann_b4
_atom_type_scat_Cromer_Mann_c
_atom_type_scat_source
'C   ' 0.0020 0.0020 2.3100 20.8439 1.0200 10.2075 1.5886 0.5687 0.8650 51.6512 0.2156 International_Tables_Vol_IV_Table_2.2B
'H   ' 0.0000 0.0000 0.4930 10.5109 0.3229 26.1257 0.1402 3.1424 0.0408 57.7997 0.0030 International_Tables_Vol_IV_Table_2.2B
'N   ' 0.0040 0.0030 12.2126 0.0057 3.1322 9.8933 2.0125 28.9975 1.1663 0.5826 -11.5290 International_Tables_Vol_IV_Table_2.2B
'W   ' -1.4210 6.8720 29.0818 1.7203 15.4300 9.2259 14.4327 0.3217 5.1198 57.0560 9.8875 International_Tables_Vol_IV_Table_2.2B
'O   ' 0.0080 0.0060 3.0485 13.2771 2.2868 5.7011 1.5463 0.3239 0.8670 32.9089 0.2508 International_Tables_Vol_IV_Table_2.2B
'B   ' 0.0000 0.0010 2.0545 23.2185 1.3326 1.0210 1.0979 60.3498 0.7068 0.1403 -0.1932 International_Tables_Vol_IV_Table_2.2B
'F   ' 0.0140 0.0100 3.5392 10.2825 2.6412 4.2944 1.5170 0.2615 1.0243 26.1476 0.2776 International_Tables_Vol_IV_Table_2.2B

loop_
_geom_angle_atom_site_label_1
_geom_angle_atom_site_label_2
_geom_angle_atom_site_label_3
_geom_angle
_geom_angle_publ_flag
O1 W1 O101 110.10(8) yes
O1 W1 O201 108.12(8) yes
O101 W1 O201 111.09(7) yes
O1 W1 O301 108.94(8) yes
O101 W1 O301 109.25(7) yes
O201 W1 O301 109.31(7) yes
W1 O101 B101 170.1(1) yes
W1 O201 B201 174.2(1) yes
W1 O301 B301 174.4(2) yes
C1 N1 C4 107.6(2) yes
C1 N1 C7 111.4(2) yes
C4 N1 C7 108.5(2) yes
C1 N1 C10 109.2(2) yes
C4 N1 C10 111.5(2) yes
C7 N1 C10 108.7(2) yes
C13 N2 C16 109.3(2) yes
C13 N2 C19 108.7(2) yes
C16 N2 C19 111.0(2) yes
C13 N2 C22 110.9(2) yes
C16 N2 C22 109.0(2) yes
C19 N2 C22 108.1(2) yes
N1 C1 C2 115.7(2) yes
N1 C1 H11 107.7(2) no
C2 C1 H11 108.0(2) no
N1 C1 H12 107.7(2) no
C2 C1 H12 108.0(2) no
H11 C1 H12 109.5(2) no
C1 C2 C3 108.4(2) yes
C1 C2 H21 109.6(2) no
C3 C2 H21 109.9(2) no
C1 C2 H22 109.8(2) no
C3 C2 H22 110.0(2) no
H21 C2 H22 109.2(2) no
C2 C3 H31 109.4(2) no
C2 C3 H32 109.7(2) no
H31 C3 H32 109.2(2) no
C2 C3 H33 109.6(2) no
H31 C3 H33 109.3(2) no
H32 C3 H33 109.7(3) no
N1 C4 C5 116.7(2) yes
N1 C4 H41 107.6(2) no
C5 C4 H41 108.0(2) no
N1 C4 H42 107.3(2) no
C5 C4 H42 107.5(2) no
H41 C4 H42 109.7(2) no
C4 C5 C6 108.3(2) yes
C4 C5 H51 109.6(2) no
C6 C5 H51 109.5(3) no
C4 C5 H52 110.0(3) no
C6 C5 H52 109.7(2) no
H51 C5 H52 109.8(3) no
C5 C6 H61 109.5(2) no
C5 C6 H62 109.6(2) no
H61 C6 H62 109.5(3) no
C5 C6 H63 109.5(3) no
H61 C6 H63 109.4(3) no
H62 C6 H63 109.3(3) no
N1 C7 C8 116.0(2) yes
N1 C7 H71 107.8(2) no
C8 C7 H71 107.8(2) no
N1 C7 H72 107.7(2) no
C8 C7 H72 107.9(2) no
H71 C7 H72 109.6(2) no
C7 C8 C9 109.5(2) yes
C7 C8 H81 109.5(2) no
C9 C8 H81 109.7(2) no
C7 C8 H82 109.3(2) no
C9 C8 H82 109.4(2) no
H81 C8 H82 109.5(3) no
C8 C9 H91 109.5(3) no
C8 C9 H92 109.3(3) no
H91 C9 H92 109.6(3) no
C8 C9 H93 109.4(3) no
H91 C9 H93 109.6(3) no
H92 C9 H93 109.4(3) no
N1 C10 C11 115.0(2) yes
N1 C10 H101 108.0(2) no
C11 C10 H101 107.8(2) no
N1 C10 H102 108.3(2) no
C11 C10 H102 108.0(2) no
H101 C10 H102 109.7(2) no
C10 C11 C12 109.9(2) yes
C10 C11 H111 109.5(2) no
C12 C11 H111 109.2(2) no
C10 C11 H112 109.4(2) no
C12 C11 H112 109.0(2) no
H111 C11 H112 109.9(2) no
C11 C12 H121 109.4(2) no
C11 C12 H122 109.2(2) no
H121 C12 H122 109.3(3) no
C11 C12 H123 109.6(2) no
H121 C12 H123 109.8(3) no
H122 C12 H123 109.5(3) no
N2 C13 C14 115.1(2) yes
N2 C13 H131 108.1(2) no
C14 C13 H131 108.0(2) no
N2 C13 H132 107.9(2) no
C14 C13 H132 108.0(2) no
H131 C13 H132 109.6(2) no
C13 C14 C15 109.6(2) yes
C13 C14 H141 109.6(2) no
C15 C14 H141 109.5(2) no
C13 C14 H142 109.4(2) no
C15 C14 H142 109.4(2) no
H141 C14 H142 109.4(2) no
C14 C15 H151 109.4(3) no
C14 C15 H152 109.2(3) no
H151 C15 H152 110.0(3) no
C14 C15 H153 109.1(2) no
H151 C15 H153 109.6(3) no
H152 C15 H153 109.6(3) no
N2 C16 C17 115.3(2) yes
N2 C16 H161 107.9(2) no
C17 C16 H161 108.0(2) no
N2 C16 H162 107.9(2) no
C17 C16 H162 107.9(2) no
H161 C16 H162 109.8(2) no
C16 C17 C18 109.9(2) yes
C16 C17 H171 109.3(2) no
C18 C17 H171 109.3(2) no
C16 C17 H172 109.6(2) no
C18 C17 H172 109.6(2) no
H171 C17 H172 109.3(2) no
C17 C18 H181 109.5(2) no
C17 C18 H182 109.4(2) no
H181 C18 H182 109.5(3) no
C17 C18 H183 109.3(2) no
H181 C18 H183 109.7(3) no
H182 C18 H183 109.4(3) no
N2 C19 C20 115.5(2) yes
N2 C19 H191 108.0(2) no
C20 C19 H191 107.8(2) no
N2 C19 H192 108.0(2) no
C20 C19 H192 107.9(2) no
H191 C19 H192 109.4(2) no
C19 C20 C21 109.6(2) yes
C19 C20 H201 109.4(2) no
C21 C20 H201 109.4(2) no
C19 C20 H202 109.3(2) no
C21 C20 H202 109.5(2) no
H201 C20 H202 109.6(2) no
C20 C21 H211 109.4(2) no
C20 C21 H212 109.6(2) no
H211 C21 H212 109.4(2) no
C20 C21 H213 109.6(2) no
H211 C21 H213 109.4(2) no
H212 C21 H213 109.5(3) no
N2 C22 C23 115.6(2) yes
N2 C22 H221 108.1(2) no
C23 C22 H221 107.9(2) no
N2 C22 H222 107.9(2) no
C23 C22 H222 107.8(2) no
H221 C22 H222 109.5(2) no
C22 C23 C24 109.0(2) yes
C22 C23 H231 109.7(2) no
C24 C23 H231 109.7(2) no
C22 C23 H232 109.6(2) no
C24 C23 H232 109.6(2) no
H231 C23 H232 109.2(2) no
C23 C24 H241 109.4(2) no
C23 C24 H242 109.2(2) no
H241 C24 H242 109.8(3) no
C23 C24 H243 109.2(2) no
H241 C24 H243 109.6(3) no
H242 C24 H243 109.7(3) no
C111 C110 C115 113.5(2) yes
C111 C110 B101 126.6(2) yes
C115 C110 B101 119.7(2) yes
F111 C111 C110 121.8(2) yes
F111 C111 C112 114.4(2) yes
C110 C111 C112 123.8(2) yes
F112 C112 C111 120.0(2) yes
F112 C112 C113 120.6(2) yes
C111 C112 C113 119.4(2) yes
F113 C113 C112 119.9(3) yes
F113 C113 C114 120.3(2) yes
C112 C113 C114 119.8(2) yes
F114 C114 C113 120.6(2) yes
F114 C114 C115 120.8(2) yes
C113 C114 C115 118.6(2) yes
F115 C115 C110 118.9(2) yes
F115 C115 C114 116.2(2) yes
C110 C115 C114 124.8(2) yes
C121 C120 C125 113.4(2) yes
C121 C120 B101 127.6(2) yes
C125 C120 B101 118.9(2) yes
F121 C121 C120 120.5(2) yes
F121 C121 C122 116.2(2) yes
C120 C121 C122 123.3(3) yes
F122 C122 C121 120.1(3) yes
F122 C122 C123 119.5(2) yes
C121 C122 C123 120.3(3) yes
F123 C123 C122 120.3(3) yes
F123 C123 C124 120.8(3) yes
C122 C123 C124 118.9(2) yes
F124 C124 C123 120.7(2) yes
F124 C124 C125 120.2(3) yes
C123 C124 C125 119.1(3) yes
F125 C125 C120 119.3(2) yes
F125 C125 C124 115.7(2) yes
C120 C125 C124 124.9(2) yes
C131 C130 C135 113.7(2) yes
C131 C130 B101 118.4(2) yes
C135 C130 B101 127.8(2) yes
F131 C131 C130 119.7(2) yes
F131 C131 C132 116.2(2) yes
C130 C131 C132 124.1(2) yes
F132 C132 C131 120.7(2) yes
F132 C132 C133 119.5(2) yes
C131 C132 C133 119.8(2) yes
F133 C133 C132 120.8(2) yes
F133 C133 C134 120.2(2) yes
C132 C133 C134 119.0(2) yes
F134 C134 C133 119.7(2) yes
F134 C134 C135 121.0(2) yes
C133 C134 C135 119.3(2) yes
F135 C135 C130 120.9(2) yes
F135 C135 C134 114.9(2) yes
C130 C135 C134 124.2(2) yes
C211 C210 C215 113.3(2) yes
C211 C210 B201 125.6(2) yes
C215 C210 B201 120.8(2) yes
F211 C211 C210 120.6(2) yes
F211 C211 C212 115.2(2) yes
C210 C211 C212 124.2(2) yes
F212 C212 C211 120.4(3) yes
F212 C212 C213 119.8(3) yes
C211 C212 C213 119.8(2) yes
F213 C213 C212 120.7(2) yes
F213 C213 C214 120.4(2) yes
C212 C213 C214 118.8(2) yes
F214 C214 C213 119.8(2) yes
F214 C214 C215 120.9(2) yes
C213 C214 C215 119.3(2) yes
F215 C215 C210 119.4(2) yes
F215 C215 C214 116.0(2) yes
C210 C215 C214 124.6(2) yes
C221 C220 C225 114.0(2) yes
C221 C220 B201 119.9(2) yes
C225 C220 B201 126.1(2) yes
F221 C221 C220 120.1(2) yes
F221 C221 C222 115.9(2) yes
C220 C221 C222 124.0(2) yes
F222 C222 C221 120.8(2) yes
F222 C222 C223 120.0(2) yes
C221 C222 C223 119.2(2) yes
F223 C223 C222 120.2(2) yes
F223 C223 C224 120.4(2) yes
C222 C223 C224 119.4(2) yes
F224 C224 C223 119.9(2) yes
F224 C224 C225 120.6(2) yes
C223 C224 C225 119.5(2) yes
F225 C225 C220 120.7(2) yes
F225 C225 C224 115.6(2) yes
C220 C225 C224 123.8(2) yes
C231 C230 C235 114.4(2) yes
C231 C230 B201 125.4(2) yes
C235 C230 B201 120.0(2) yes
F231 C231 C230 122.2(2) yes
F231 C231 C232 114.8(2) yes
C230 C231 C232 123.0(2) yes
F232 C232 C231 120.2(2) yes
F232 C232 C233 119.9(2) yes
C231 C232 C233 119.9(2) yes
F233 C233 C232 119.9(2) yes
F233 C233 C234 120.8(2) yes
C232 C233 C234 119.3(2) yes
F234 C234 C233 119.7(2) yes
F234 C234 C235 121.3(2) yes
C233 C234 C235 119.0(2) yes
F235 C235 C230 119.2(2) yes
F235 C235 C234 116.3(2) yes
C230 C235 C234 124.5(2) yes
C311 C310 C315 114.1(2) yes
C311 C310 B301 127.1(2) yes
C315 C310 B301 118.8(2) yes
F311 C311 C310 120.7(2) yes
F311 C311 C312 116.0(2) yes
C310 C311 C312 123.4(2) yes
F312 C312 C311 120.5(2) yes
F312 C312 C313 119.5(2) yes
C311 C312 C313 120.0(2) yes
F313 C313 C312 120.6(3) yes
F313 C313 C314 120.0(3) yes
C312 C313 C314 119.3(2) yes
F314 C314 C313 120.4(2) yes
F314 C314 C315 120.7(3) yes
C313 C314 C315 118.8(2) yes
F315 C315 C310 120.1(2) yes
F315 C315 C314 115.7(2) yes
C310 C315 C314 124.2(2) yes
C321 C320 C325 113.5(2) yes
C321 C320 B301 120.0(2) yes
C325 C320 B301 125.8(2) yes
F321 C321 C320 119.2(2) yes
F321 C321 C322 116.5(2) yes
C320 C321 C322 124.3(2) yes
F322 C322 C321 121.1(2) yes
F322 C322 C323 119.8(2) yes
C321 C322 C323 119.1(2) yes
F323 C323 C322 120.1(3) yes
F323 C323 C324 120.3(3) yes
C322 C323 C324 119.5(2) yes
F324 C324 C323 120.3(2) yes
F324 C324 C325 120.1(2) yes
C323 C324 C325 119.6(2) yes
F325 C325 C320 120.8(2) yes
F325 C325 C324 115.2(2) yes
C320 C325 C324 124.0(2) yes
C331 C330 C335 113.9(2) yes
C331 C330 B301 119.0(2) yes
C335 C330 B301 126.9(2) yes
F331 C331 C330 118.6(2) yes
F331 C331 C332 116.8(2) yes
C330 C331 C332 124.7(2) yes
F332 C332 C331 121.1(2) yes
F332 C332 C333 119.9(2) yes
C331 C332 C333 119.0(2) yes
F333 C333 C332 120.4(3) yes
F333 C333 C334 120.7(2) yes
C332 C333 C334 118.9(2) yes
F334 C334 C333 119.4(2) yes
F334 C334 C335 120.3(2) yes
C333 C334 C335 120.3(2) yes
F335 C335 C330 121.4(2) yes
F335 C335 C334 115.4(2) yes
C330 C335 C334 123.2(2) yes
O101 B101 C110 110.7(2) yes
O101 B101 C120 106.1(2) yes
C110 B101 C120 106.8(2) yes
O101 B101 C130 104.2(2) yes
C110 B101 C130 115.5(2) yes
C120 B101 C130 113.2(2) yes
O201 B201 C210 110.8(2) yes
O201 B201 C220 106.4(2) yes
C210 B201 C220 109.1(2) yes
O201 B201 C230 103.0(2) yes
C210 B201 C230 112.7(2) yes
C220 B201 C230 114.5(2) yes
O301 B301 C310 106.3(2) yes
O301 B301 C320 102.2(2) yes
C310 B301 C320 116.2(2) yes
O301 B301 C330 110.4(2) yes
C310 B301 C330 106.2(2) yes
C320 B301 C330 115.1(2) yes

loop_
_geom_bond_atom_site_label_1
_geom_bond_atom_site_label_2
_geom_bond_distance
_geom_bond_publ_flag
W1 O1 1.716(2) yes
W1 O101 1.788(2) yes
W1 O201 1.784(2) yes
W1 O301 1.783(2) yes
F111 C111 1.350(3) yes
F112 C112 1.341(3) yes
F113 C113 1.346(3) yes
F114 C114 1.342(3) yes
F115 C115 1.355(3) yes
F121 C121 1.349(3) yes
F122 C122 1.348(3) yes
F123 C123 1.335(3) yes
F124 C124 1.342(3) yes
F125 C125 1.352(3) yes
F131 C131 1.352(3) yes
F132 C132 1.352(3) yes
F133 C133 1.340(3) yes
F134 C134 1.342(3) yes
F135 C135 1.355(3) yes
F211 C211 1.351(3) yes
F212 C212 1.335(3) yes
F213 C213 1.341(3) yes
F214 C214 1.344(3) yes
F215 C215 1.354(3) yes
F221 C221 1.352(3) yes
F222 C222 1.343(3) yes
F223 C223 1.345(3) yes
F224 C224 1.345(3) yes
F225 C225 1.347(3) yes
F231 C231 1.346(3) yes
F232 C232 1.347(3) yes
F233 C233 1.342(3) yes
F234 C234 1.344(3) yes
F235 C235 1.356(3) yes
F311 C311 1.350(3) yes
F312 C312 1.346(3) yes
F313 C313 1.334(3) yes
F314 C314 1.342(3) yes
F315 C315 1.353(3) yes
F321 C321 1.348(3) yes
F322 C322 1.339(3) yes
F323 C323 1.345(3) yes
F324 C324 1.344(3) yes
F325 C325 1.350(3) yes
F331 C331 1.350(3) yes
F332 C332 1.345(3) yes
F333 C333 1.343(3) yes
F334 C334 1.351(3) yes
F335 C335 1.349(3) yes
O101 B101 1.488(3) yes
O201 B201 1.505(3) yes
O301 B301 1.497(3) yes
N1 C1 1.530(3) yes
N1 C4 1.526(3) yes
N1 C7 1.521(3) yes
N1 C10 1.520(3) yes
N2 C13 1.518(3) yes
N2 C16 1.523(3) yes
N2 C19 1.519(3) yes
N2 C22 1.526(3) yes
C1 C2 1.525(3) yes
C1 H11 1.000(2) no
C1 H12 0.999(2) no
C2 C3 1.522(4) yes
C2 H21 1.003(2) no
C2 H22 1.000(2) no
C3 H31 1.004(3) no
C3 H32 1.000(3) no
C3 H33 0.998(3) no
C4 C5 1.516(4) yes
C4 H41 0.996(2) no
C4 H42 1.002(2) no
C5 C6 1.520(4) yes
C5 H51 0.999(3) no
C5 H52 0.997(3) no
C6 H61 0.999(3) no
C6 H62 1.000(3) no
C6 H63 1.002(3) no
C7 C8 1.521(4) yes
C7 H71 0.999(3) no
C7 H72 0.999(2) no
C8 C9 1.519(4) yes
C8 H81 0.998(3) no
C8 H82 1.002(3) no
C9 H91 0.998(3) no
C9 H92 1.000(3) no
C9 H93 1.001(3) no
C10 C11 1.521(3) yes
C10 H101 1.000(2) no
C10 H102 0.997(2) no
C11 C12 1.530(4) yes
C11 H111 0.998(3) no
C11 H112 0.997(3) no
C12 H121 0.999(3) no
C12 H122 1.004(3) no
C12 H123 0.997(3) no
C13 C14 1.519(3) yes
C13 H131 0.998(2) no
C13 H132 1.000(2) no
C14 C15 1.524(4) yes
C14 H141 0.999(2) no
C14 H142 1.002(2) no
C15 H151 0.997(3) no
C15 H152 0.998(3) no
C15 H153 1.001(3) no
C16 C17 1.517(3) yes
C16 H161 0.999(2) no
C16 H162 0.997(2) no
C17 C18 1.521(3) yes
C17 H171 1.005(3) no
C17 H172 0.998(3) no
C18 H181 0.998(3) no
C18 H182 1.002(3) no
C18 H183 0.999(3) no
C19 C20 1.519(3) yes
C19 H191 1.001(2) no
C19 H192 0.999(2) no
C20 C21 1.527(3) yes
C20 H201 1.000(3) no
C20 H202 0.999(3) no
C21 H211 1.001(3) no
C21 H212 1.000(2) no
C21 H213 1.000(3) no
C22 C23 1.521(3) yes
C22 H221 0.999(2) no
C22 H222 1.001(2) no
C23 C24 1.527(3) yes
C23 H231 1.000(3) no
C23 H232 1.003(2) no
C24 H241 0.999(3) no
C24 H242 0.998(3) no
C24 H243 1.000(3) no
C110 C111 1.384(3) yes
C110 C115 1.387(3) yes
C110 B101 1.648(3) yes
C111 C112 1.395(3) yes
C112 C113 1.367(4) yes
C113 C114 1.372(4) yes
C114 C115 1.387(3) yes
C120 C121 1.388(3) yes
C120 C125 1.396(4) yes
C120 B101 1.646(3) yes
C121 C122 1.384(4) yes
C122 C123 1.375(5) yes
C123 C124 1.374(4) yes
C124 C125 1.373(4) yes
C130 C131 1.389(3) yes
C130 C135 1.385(3) yes
C130 B101 1.640(4) yes
C131 C132 1.379(4) yes
C132 C133 1.368(4) yes
C133 C134 1.384(3) yes
C134 C135 1.381(3) yes
C210 C211 1.385(3) yes
C210 C215 1.388(3) yes
C210 B201 1.636(3) yes
C211 C212 1.383(4) yes
C212 C213 1.372(4) yes
C213 C214 1.376(4) yes
C214 C215 1.379(3) yes
C220 C221 1.389(3) yes
C220 C225 1.385(4) yes
C220 B201 1.653(3) yes
C221 C222 1.382(4) yes
C222 C223 1.373(4) yes
C223 C224 1.373(4) yes
C224 C225 1.384(3) yes
C230 C231 1.381(3) yes
C230 C235 1.391(3) yes
C230 B201 1.648(3) yes
C231 C232 1.395(3) yes
C232 C233 1.369(4) yes
C233 C234 1.382(4) yes
C234 C235 1.370(4) yes
C310 C311 1.387(3) yes
C310 C315 1.387(3) yes
C310 B301 1.649(3) yes
C311 C312 1.387(3) yes
C312 C313 1.371(4) yes
C313 C314 1.377(4) yes
C314 C315 1.391(4) yes
C320 C321 1.398(3) yes
C320 C325 1.387(3) yes
C320 B301 1.635(3) yes
C321 C322 1.377(4) yes
C322 C323 1.379(4) yes
C323 C324 1.367(4) yes
C324 C325 1.384(4) yes
C330 C331 1.394(3) yes
C330 C335 1.387(3) yes
C330 B301 1.636(3) yes
C331 C332 1.373(4) yes
C332 C333 1.382(4) yes
C333 C334 1.376(4) yes
C334 C335 1.383(4) yes
